data_1542578
loop_
_publ_author_name
'Reich, Robert M.'
'Kaposi, Marlene'
'P\"othig, Alexander'
'K\"uhn, Fritz E.'

_publ_section_title
;
 Kinetic studies of fluorinated aryl molybdenum(ii) tricarbonyl precursors
 in epoxidation catalysis
;
_journal_issue 13
_journal_name_full 'Catal. Sci. Technol.'
_journal_page_first 4970
_journal_paper_doi 10.1039/C5CY02220G
_journal_volume 6
_journal_year 2016
_chemical_compound_source 'see text'
_chemical_formula_moiety 'C16 H11 F3 Mo O3'
_chemical_formula_sum 'C16 H11 F3 Mo O3'
_chemical_formula_weight 404.19
_space_group_IT_number 2
_symmetry_cell_setting triclinic
_symmetry_Int_Tables_number 2
_symmetry_space_group_name_Hall '-P 1'
_symmetry_space_group_name_H-M 'P -1'
_atom_sites_solution_hydrogens geom
_audit_update_record
;
2015-12-09 deposited with the CCDC.
2016-02-29 downloaded from the CCDC.
;
_cell_angle_alpha 93.275(1)
_cell_angle_beta 97.569(1)
_cell_angle_gamma 113.744(1)
_cell_formula_units_Z 2
_cell_length_a 7.1145(2)
_cell_length_b 7.6417(2)
_cell_length_c 15.3159(5)
_cell_measurement_reflns_used 9899
_cell_measurement_temperature 123
_cell_measurement_theta_max 25.3789
_cell_measurement_theta_min 2.7032
_cell_volume 749.96(4)
_computing_cell_refinement 'SAINT (Bruker, 2012)'
_computing_data_collection 'APEX II Control Software (Bruker, 2013)'
_computing_data_reduction 'SAINT (Bruker, 2012)'
_computing_molecular_graphics 'PLATON (Spek, 2011)'
_computing_publication_material 'PLATON (Spek, 2011), enCIFer (Allen, 2004)'
_computing_structure_refinement 'SHELXL2014 (Sheldrick, 2014), SHELXLE (Huebschle, 2011)'
_computing_structure_solution 'SHELXS97 (Sheldrick, 1997)'
_diffrn_ambient_temperature 123
_diffrn_detector ' CCD plate '
_diffrn_detector_area_resol_mean 16
_diffrn_measured_fraction_theta_full 0.980
_diffrn_measured_fraction_theta_max 0.980
_diffrn_measurement_device ' \k-geometry diffractometer '
_diffrn_measurement_device_type ' Bruker APEX-II CCD '
_diffrn_measurement_method ' phi- and omega-rotation '
_diffrn_radiation_monochromator 'MONTEL optic'
_diffrn_radiation_probe x-ray
_diffrn_radiation_source 'rotating anode FR591'
_diffrn_radiation_type MoK\a
_diffrn_radiation_wavelength 0.71073
_diffrn_reflns_av_R_equivalents 0.0506
_diffrn_reflns_av_sigmaI/netI 0.0224
_diffrn_reflns_limit_h_max 8
_diffrn_reflns_limit_h_min -8
_diffrn_reflns_limit_k_max 9
_diffrn_reflns_limit_k_min -9
_diffrn_reflns_limit_l_max 18
_diffrn_reflns_limit_l_min -18
_diffrn_reflns_number 26413
_diffrn_reflns_reduction_process
;
;
_diffrn_reflns_theta_full 25.24
_diffrn_reflns_theta_max 25.35
_diffrn_reflns_theta_min 2.70
_exptl_absorpt_coefficient_mu 0.918
_exptl_absorpt_correction_T_max 0.7454
_exptl_absorpt_correction_T_min 0.5108
_exptl_absorpt_correction_type multi-scan
_exptl_absorpt_process_details 'SADABS, Bruker, 2008b'
_exptl_crystal_colour yellow
_exptl_crystal_density_diffrn 1.790
_exptl_crystal_density_method 'Not Measured'
_exptl_crystal_description fragment
_exptl_crystal_F_000 400
_exptl_crystal_size_max 0.421
_exptl_crystal_size_mid 0.271
_exptl_crystal_size_min 0.115
_refine_diff_density_max 0.524
_refine_diff_density_min -0.380
_refine_diff_density_rms 0.074
_refine_ls_extinction_method none
_refine_ls_goodness_of_fit_ref 1.069
_refine_ls_hydrogen_treatment noref
_refine_ls_matrix_type full
_refine_ls_number_parameters 254
_refine_ls_number_reflns 2700
_refine_ls_number_restraints 70
_refine_ls_restrained_S_all 1.097
_refine_ls_R_factor_all 0.0258
_refine_ls_R_factor_gt 0.0244
_refine_ls_shift/su_max 0.025
_refine_ls_shift/su_mean 0.002
_refine_ls_structure_factor_coef Fsqd
_refine_ls_weighting_details 'W=1/[\S^2^(FO^2^)+(0.0189P)^2^+1.2058P] WHERE P=(FO^2^+2FC^2^)/3'
_refine_ls_weighting_scheme calc
_refine_ls_wR_factor_gt 0.0585
_refine_ls_wR_factor_ref 0.0594
_reflns_number_gt 2583
_reflns_number_total 2700
_reflns_threshold_expression i>2\s(i)
_cod_data_source_file c5cy02220g2.cif
_cod_data_source_block reiro17_0m
_cod_depositor_comments 'Adding full bibliography for 1542578--1542581.cif.'
_cod_database_code 1542578

loop_
_symmetry_equiv_pos_site_id
_symmetry_equiv_pos_as_xyz
1 x,y,z
2 -x,-y,-z

loop_
_atom_site_aniso_label
_atom_site_aniso_U_11
_atom_site_aniso_U_22
_atom_site_aniso_U_33
_atom_site_aniso_U_23
_atom_site_aniso_U_13
_atom_site_aniso_U_12
Mo1 0.0207(1) 0.0214(1) 0.0258(1) 0.0045(1) 0.0107(1) 0.0107(1)
F1 0.0337(9) 0.0329(9) 0.0334(9) 0.0056(7) 0.0101(7) 0.0033(8)
F2 0.0321(9) 0.0356(9) 0.0425(10) 0.0005(7) -0.0066(7) 0.0068(8)
F3 0.0633(13) 0.0214(9) 0.0754(13) 0.0058(8) 0.0146(10) 0.0190(9)
O1 0.0497(14) 0.0252(11) 0.0586(14) 0.0107(10) 0.0274(11) 0.0081(11)
O2 0.0344(12) 0.0406(13) 0.0479(13) -0.0125(10) -0.0033(10) 0.0106(10)
O3 0.0298(10) 0.0295(10) 0.0347(10) 0.0027(8) 0.0013(8) 0.0174(9)
C1 0.0256(16) 0.0390(18) 0.0377(18) -0.0007(15) 0.0147(15) 0.0114(14)
C1A 0.014(3) 0.033(3) 0.029(3) 0.013(3) 0.010(2) 0.011(2)
C2 0.0247(16) 0.0436(19) 0.0334(16) -0.0011(15) 0.0092(13) 0.0175(15)
C2A 0.017(3) 0.033(3) 0.035(3) 0.010(3) 0.009(2) 0.011(2)
C3 0.0270(15) 0.0362(16) 0.0258(16) 0.0066(13) 0.0096(13) 0.0231(13)
C3A 0.022(3) 0.037(3) 0.036(3) 0.006(3) 0.010(2) 0.010(2)
C4 0.0280(15) 0.0322(17) 0.0257(15) 0.0074(12) 0.0141(12) 0.0203(13)
C4A 0.021(3) 0.039(3) 0.032(3) 0.009(3) 0.010(2) 0.007(3)
C5 0.0286(15) 0.0309(17) 0.0331(16) 0.0067(14) 0.0181(13) 0.0152(14)
C5A 0.016(3) 0.036(3) 0.029(3) 0.015(3) 0.010(2) 0.009(2)
C6 0.0220(13) 0.0244(13) 0.0238(12) 0.0049(10) 0.0043(10) 0.0122(11)
C7 0.0213(12) 0.0277(13) 0.0155(11) 0.0044(9) 0.0009(9) 0.0135(11)
C8 0.0297(14) 0.0292(14) 0.0181(12) 0.0021(10) 0.0018(10) 0.0177(12)
C9 0.0465(18) 0.0418(17) 0.0233(13) -0.0005(11) 0.0019(12) 0.0318(15)
C10 0.0351(16) 0.067(2) 0.0226(13) 0.0001(13) 0.0056(12) 0.0354(16)
C11 0.0215(14) 0.059(2) 0.0195(13) 0.0026(12) 0.0032(10) 0.0151(14)
C12 0.0240(13) 0.0332(14) 0.0183(12) 0.0034(10) 0.0020(10) 0.0100(12)
C13 0.0326(15) 0.0242(14) 0.0361(15) -0.0003(11) 0.0132(12) 0.0124(13)
C14 0.0335(16) 0.0261(14) 0.0374(15) -0.0013(12) 0.0143(13) 0.0137(13)
C15 0.0171(12) 0.0260(13) 0.0197(12) 0.0020(10) 0.0042(9) 0.0060(11)
C16 0.0372(16) 0.0220(13) 0.0319(14) 0.0002(11) 0.0008(12) 0.0145(13)

loop_
_atom_site_label
_atom_site_type_symbol
_atom_site_thermal_displace_type
_atom_site_fract_x
_atom_site_fract_y
_atom_site_fract_z
_atom_site_occupancy
_atom_site_U_iso_or_equiv
_atom_site_calc_flag
_atom_site_refinement_flags
_atom_site_disorder_assembly
_atom_site_disorder_group
Mo1 Mo Uani 0.60535(3) 0.83972(3) 0.66421(2) 1.000 0.0213(1) d . . .
F1 F Uani 0.8404(3) 1.3537(2) 0.77678(10) 1.000 0.0363(5) d . . .
F2 F Uani 0.9627(3) 1.3823(2) 0.91471(11) 1.000 0.0406(5) d . . .
F3 F Uani 0.8078(3) 1.5571(2) 0.86876(14) 1.000 0.0526(7) d . . .
O1 O Uani 0.3005(4) 0.4948(3) 0.74862(15) 1.000 0.0449(8) d . . .
O2 O Uani 0.2068(3) 0.6765(3) 0.51709(15) 1.000 0.0444(7) d . . .
O3 O Uani 0.4503(3) 1.1695(3) 0.65881(12) 1.000 0.0301(6) d . . .
C1 C Uani 0.9450(7) 1.0140(7) 0.6506(3) 0.692(7) 0.0341(10) d DUP A 1
C1A C Uani 0.9883(11) 0.9768(11) 0.6957(5) 0.308(7) 0.0239(17) d DUP A 2
C2 C Uani 0.9423(7) 0.8546(8) 0.6949(3) 0.692(7) 0.0326(10) d DUP A 1
C2A C Uani 0.9050(15) 0.7721(13) 0.6850(6) 0.308(7) 0.0274(17) d DUP A 2
C3 C Uani 0.8250(7) 0.6854(6) 0.6349(3) 0.692(7) 0.0258(9) d DUP A 1
C3A C Uani 0.7949(14) 0.7068(9) 0.5971(6) 0.308(7) 0.0318(17) d DUP A 2
C4 C Uani 0.7605(6) 0.7445(7) 0.5551(3) 0.692(7) 0.0250(9) d DUP A 1
C4A C Uani 0.8070(16) 0.8716(13) 0.5569(5) 0.308(7) 0.0317(17) d DUP A 2
C5 C Uani 0.8358(8) 0.9476(6) 0.5641(3) 0.692(7) 0.0285(9) d DUP A 1
C5A C Uani 0.9274(15) 1.0392(10) 0.6173(5) 0.308(7) 0.0265(17) d DUP A 2
C6 C Uani 0.6779(4) 0.9505(4) 0.81790(16) 1.000 0.0224(7) d . . .
C7 C Uani 0.5462(4) 1.0303(4) 0.85839(15) 1.000 0.0206(7) d . . .
C8 C Uani 0.5958(4) 1.2286(4) 0.87505(15) 1.000 0.0241(8) d . . .
C9 C Uani 0.4643(5) 1.2931(4) 0.91374(17) 1.000 0.0334(9) d . . .
C10 C Uani 0.2850(5) 1.1648(5) 0.93856(17) 1.000 0.0371(10) d . . .
C11 C Uani 0.2365(4) 0.9702(5) 0.92525(17) 1.000 0.0340(9) d . . .
C12 C Uani 0.3634(4) 0.9047(4) 0.88553(16) 1.000 0.0259(8) d . . .
C13 C Uani 0.4097(4) 0.6237(4) 0.71893(18) 1.000 0.0302(8) d . . .
C14 C Uani 0.3521(5) 0.7349(4) 0.57148(19) 1.000 0.0313(9) d . . .
C15 C Uani 0.5058(4) 1.0481(4) 0.66480(15) 1.000 0.0218(7) d . . .
C16 C Uani 0.7976(5) 1.3769(4) 0.85838(18) 1.000 0.0303(8) d . . .
H1 H Uiso 1.02920 1.15250 0.67450 0.692(7) 0.0410 c RUP A 1
H1A H Uiso 1.07740 1.06260 0.75060 0.308(7) 0.0290 c RUP A 2
H2 H Uiso 1.02140 0.86170 0.75500 0.692(7) 0.0390 c RUP A 1
H2A H Uiso 0.93440 0.69040 0.72880 0.308(7) 0.0330 c RUP A 2
H3 H Uiso 0.80320 0.55110 0.64520 0.692(7) 0.0310 c RUP A 1
H3A H Uiso 0.74110 0.57270 0.56640 0.308(7) 0.0380 c RUP A 2
H4 H Uiso 0.68300 0.65680 0.49910 0.692(7) 0.0300 c RUP A 1
H4A H Uiso 0.75950 0.87140 0.49240 0.308(7) 0.0380 c RUP A 2
H5 H Uiso 0.82710 1.02840 0.51590 0.692(7) 0.0340 c RUP A 1
H5A H Uiso 0.97140 1.17560 0.60450 0.308(7) 0.0320 c RUP A 2
H6A H Uiso 0.67670 0.84160 0.85020 1.000 0.0270 c RU . .
H6B H Uiso 0.82250 1.05100 0.83070 1.000 0.0270 c RU . .
H9 H Uiso 0.49900 1.42730 0.92300 1.000 0.0400 c RU . .
H10 H Uiso 0.19590 1.20960 0.96450 1.000 0.0440 c RU . .
H11 H Uiso 0.11500 0.88070 0.94350 1.000 0.0410 c RU . .
H12 H Uiso 0.32550 0.77000 0.87630 1.000 0.0310 c RU . .

loop_
_atom_type_symbol
_atom_type_description
_atom_type_scat_dispersion_real
_atom_type_scat_dispersion_imag
_atom_type_scat_source
C C 0.0033 0.0016 ' International Tables Vol C Tables 4.2.6.8 and 6.1.1.4'
H H 0.0000 0.0000 ' International Tables Vol C Tables 4.2.6.8 and 6.1.1.4'
F F 0.0171 0.0103 ' International Tables Vol C Tables 4.2.6.8 and 6.1.1.4'
Mo Mo -1.6832 0.6857 ' International Tables Vol C Tables 4.2.6.8 and 6.1.1.4'
O O 0.0106 0.0060 ' International Tables Vol C Tables 4.2.6.8 and 6.1.1.4'

loop_
_geom_angle_atom_site_label_1
_geom_angle_atom_site_label_2
_geom_angle_atom_site_label_3
_geom_angle
_geom_angle_publ_flag
C1 Mo1 C2 35.82(18) yes
C1 Mo1 C3 58.79(17) yes
C1 Mo1 C4 58.09(17) yes
C1 Mo1 C5 35.19(17) yes
C1 Mo1 C6 91.27(14) yes
C1 Mo1 C13 145.79(15) yes
C1 Mo1 C14 129.36(15) yes
C1 Mo1 C15 99.71(15) yes
C2 Mo1 C3 34.98(17) yes
C2 Mo1 C4 57.92(16) yes
C2 Mo1 C5 59.03(18) yes
C2 Mo1 C6 81.84(14) yes
C2 Mo1 C13 110.25(16) yes
C2 Mo1 C14 141.56(15) yes
C2 Mo1 C15 130.58(16) yes
C3 Mo1 C4 34.72(16) yes
C3 Mo1 C5 58.81(16) yes
C3 Mo1 C6 108.74(13) yes
C3 Mo1 C13 95.66(14) yes
C3 Mo1 C14 108.75(15) yes
C3 Mo1 C15 156.57(13) yes
C4 Mo1 C5 35.15(16) yes
C4 Mo1 C6 139.70(14) yes
C4 Mo1 C13 114.70(15) yes
C4 Mo1 C14 84.22(15) yes
C4 Mo1 C15 127.98(14) yes
C5 Mo1 C6 125.82(14) yes
C5 Mo1 C13 149.85(14) yes
C5 Mo1 C14 94.59(16) yes
C5 Mo1 C15 98.50(14) yes
C6 Mo1 C13 74.93(10) yes
C6 Mo1 C14 135.19(12) yes
C6 Mo1 C15 78.76(10) yes
C1A Mo1 C6 77.73(19) yes
C2A Mo1 C6 88.3(2) yes
C3A Mo1 C6 123.4(2) yes
C4A Mo1 C6 133.9(3) yes
C5A Mo1 C6 101.56(19) yes
C13 Mo1 C14 77.81(12) yes
C13 Mo1 C15 107.76(12) yes
C1A Mo1 C13 126.8(2) yes
C2A Mo1 C13 100.2(2) yes
C3A Mo1 C13 104.18(19) yes
C4A Mo1 C13 136.7(2) yes
C5A Mo1 C13 157.6(2) yes
C14 Mo1 C15 76.60(12) yes
C1A Mo1 C14 146.3(2) yes
C2A Mo1 C14 131.4(2) yes
C3A Mo1 C14 97.3(3) yes
C4A Mo1 C14 89.8(3) yes
C5A Mo1 C14 116.4(2) yes
C1A Mo1 C15 110.5(2) yes
C2A Mo1 C15 144.6(2) yes
C3A Mo1 C15 145.2(2) yes
C4A Mo1 C15 109.3(3) yes
C5A Mo1 C15 92.9(2) yes
C1A Mo1 C2A 34.2(3) yes
C1A Mo1 C3A 57.5(3) yes
C1A Mo1 C4A 56.6(3) yes
C1A Mo1 C5A 33.3(3) yes
C2A Mo1 C3A 35.3(3) yes
C2A Mo1 C4A 58.3(3) yes
C2A Mo1 C5A 57.4(3) yes
C3A Mo1 C4A 35.9(3) yes
C3A Mo1 C5A 58.7(3) yes
C4A Mo1 C5A 34.9(3) yes
Mo1 C1 C2 74.0(3) yes
Mo1 C1 C5 74.2(3) yes
C2 C1 C5 109.3(4) no
C2A C1A C5A 109.3(7) no
Mo1 C1A C2A 69.7(6) yes
Mo1 C1A C5A 71.6(5) yes
Mo1 C2 C1 70.2(3) yes
C1 C2 C3 107.5(4) no
Mo1 C2 C3 74.0(3) yes
Mo1 C2A C3A 69.2(6) yes
C1A C2A C3A 107.5(7) no
Mo1 C2A C1A 76.2(6) yes
Mo1 C3 C2 71.0(3) yes
C2 C3 C4 106.8(4) no
Mo1 C3 C4 71.8(3) yes
Mo1 C3A C4A 71.6(6) yes
C2A C3A C4A 106.8(7) no
Mo1 C3A C2A 75.5(6) yes
Mo1 C4 C3 73.5(3) yes
Mo1 C4 C5 71.6(3) yes
C3 C4 C5 109.8(4) no
Mo1 C4A C5A 77.7(5) yes
C3A C4A C5A 109.8(7) no
Mo1 C4A C3A 72.5(6) yes
C1 C5 C4 106.5(4) no
Mo1 C5 C1 70.7(3) yes
Mo1 C5 C4 73.2(3) yes
Mo1 C5A C4A 67.3(6) yes
C1A C5A C4A 106.5(7) no
Mo1 C5A C1A 75.1(5) yes
Mo1 C6 C7 121.15(18) yes
C8 C7 C12 116.3(3) no
C6 C7 C8 124.2(3) no
C6 C7 C12 119.5(3) no
C7 C8 C9 121.0(3) no
C7 C8 C16 121.2(3) no
C9 C8 C16 117.7(3) no
C8 C9 C10 120.9(3) no
C9 C10 C11 119.1(3) no
C10 C11 C12 120.5(3) no
C7 C12 C11 122.3(3) no
Mo1 C13 O1 177.1(3) yes
Mo1 C14 O2 179.0(2) yes
Mo1 C15 O3 175.0(2) yes
F1 C16 F2 105.3(3) yes
F1 C16 F3 105.3(2) yes
F1 C16 C8 114.9(2) yes
F2 C16 F3 105.1(2) yes
F2 C16 C8 112.6(2) yes
F3 C16 C8 112.7(3) yes
Mo1 C1 H1 125.00 no
C2 C1 H1 125.00 no
C5 C1 H1 125.00 no
Mo1 C1A H1A 125.00 no
C2A C1A H1A 125.00 no
C5A C1A H1A 125.00 no
Mo1 C2 H2 126.00 no
C1 C2 H2 126.00 no
C3 C2 H2 126.00 no
Mo1 C2A H2A 126.00 no
C1A C2A H2A 126.00 no
C3A C2A H2A 126.00 no
C4 C3 H3 126.00 no
Mo1 C3 H3 126.00 no
C2 C3 H3 127.00 no
Mo1 C3A H3A 126.00 no
C2A C3A H3A 126.00 no
C4A C3A H3A 126.00 no
Mo1 C4 H4 125.00 no
C3 C4 H4 125.00 no
C5 C4 H4 125.00 no
Mo1 C4A H4A 125.00 no
C3A C4A H4A 125.00 no
C5A C4A H4A 125.00 no
Mo1 C5 H5 127.00 no
C1 C5 H5 127.00 no
C4 C5 H5 127.00 no
C4A C5A H5A 127.00 no
Mo1 C5A H5A 127.00 no
C1A C5A H5A 127.00 no
Mo1 C6 H6A 107.00 no
Mo1 C6 H6B 107.00 no
C7 C6 H6A 107.00 no
C7 C6 H6B 107.00 no
H6A C6 H6B 107.00 no
C8 C9 H9 120.00 no
C10 C9 H9 120.00 no
C9 C10 H10 120.00 no
C11 C10 H10 120.00 no
C10 C11 H11 120.00 no
C12 C11 H11 120.00 no
C7 C12 H12 119.00 no
C11 C12 H12 119.00 no

loop_
_geom_bond_atom_site_label_1
_geom_bond_atom_site_label_2
_geom_bond_distance
_geom_bond_publ_flag
Mo1 C1 2.287(5) yes
Mo1 C2 2.336(6) yes
Mo1 C3 2.375(5) yes
Mo1 C4 2.353(5) yes
Mo1 C5 2.332(5) yes
Mo1 C6 2.372(2) yes
Mo1 C13 1.995(3) yes
Mo1 C14 1.985(3) yes
Mo1 C15 1.986(3) yes
Mo1 C1A 2.460(8) yes
Mo1 C2A 2.375(11) yes
Mo1 C3A 2.293(10) yes
Mo1 C4A 2.281(10) yes
Mo1 C5A 2.416(10) yes
F1 C16 1.343(3) yes
F2 C16 1.348(4) yes
F3 C16 1.348(3) yes
O1 C13 1.144(4) yes
O2 C14 1.149(4) yes
O3 C15 1.149(4) yes
C1 C2 1.423(7) no
C1 C5 1.397(7) no
C1A C2A 1.423(12) no
C1A C5A 1.397(11) no
C2 C3 1.416(7) no
C2A C3A 1.416(13) no
C3 C4 1.411(7) no
C3A C4A 1.410(12) no
C4 C5 1.415(7) no
C4A C5A 1.415(11) no
C6 C7 1.485(4) no
C7 C12 1.403(4) no
C7 C8 1.410(4) no
C8 C9 1.398(5) no
C8 C16 1.493(4) no
C9 C10 1.377(5) no
C10 C11 1.380(5) no
C11 C12 1.382(4) no
C1 H1 1.0000 no
C1A H1A 1.0000 no
C2 H2 1.0000 no
C2A H2A 1.0000 no
C3 H3 1.0000 no
C3A H3A 1.0000 no
C4 H4 1.0000 no
C4A H4A 1.0000 no
C5 H5 1.0000 no
C5A H5A 1.0000 no
C6 H6A 0.9900 no
C6 H6B 0.9900 no
C9 H9 0.9500 no
C10 H10 0.9500 no
C11 H11 0.9500 no
C12 H12 0.9500 no

loop_
_geom_torsion_atom_site_label_1
_geom_torsion_atom_site_label_2
_geom_torsion_atom_site_label_3
_geom_torsion_atom_site_label_4
_geom_torsion
_geom_torsion_publ_flag
C2 Mo1 C1 C5 116.1(4) no
C3 Mo1 C1 C2 -37.1(3) no
C3 Mo1 C1 C5 79.0(3) no
C4 Mo1 C1 C2 -78.1(3) no
C4 Mo1 C1 C5 38.0(3) no
C5 Mo1 C1 C2 -116.1(4) no
C6 Mo1 C1 C2 74.1(3) no
C6 Mo1 C1 C5 -169.8(3) no
C13 Mo1 C1 C2 9.6(4) no
C13 Mo1 C1 C5 125.7(3) no
C14 Mo1 C1 C2 -126.5(3) no
C14 Mo1 C1 C5 -10.4(4) no
C15 Mo1 C1 C2 153.0(3) no
C15 Mo1 C1 C5 -91.0(3) no
C1 Mo1 C2 C3 -115.9(4) no
C3 Mo1 C2 C1 115.9(4) no
C4 Mo1 C2 C1 78.6(3) no
C4 Mo1 C2 C3 -37.2(3) no
C5 Mo1 C2 C1 37.1(3) no
C5 Mo1 C2 C3 -78.7(3) no
C6 Mo1 C2 C1 -103.7(3) no
C6 Mo1 C2 C3 140.5(3) no
C13 Mo1 C2 C1 -174.3(2) no
C13 Mo1 C2 C3 69.9(3) no
C14 Mo1 C2 C1 89.9(3) no
C14 Mo1 C2 C3 -26.0(4) no
C15 Mo1 C2 C1 -36.2(3) no
C15 Mo1 C2 C3 -152.0(2) no
C1 Mo1 C3 C2 38.0(3) no
C1 Mo1 C3 C4 -77.8(3) no
C2 Mo1 C3 C4 -115.9(4) no
C4 Mo1 C3 C2 115.9(4) no
C5 Mo1 C3 C2 79.4(3) no
C5 Mo1 C3 C4 -36.5(3) no
C6 Mo1 C3 C2 -41.7(3) no
C6 Mo1 C3 C4 -157.6(3) no
C13 Mo1 C3 C2 -117.7(3) no
C13 Mo1 C3 C4 126.5(3) no
C14 Mo1 C3 C2 163.3(3) no
C14 Mo1 C3 C4 47.4(3) no
C15 Mo1 C3 C2 63.6(4) no
C15 Mo1 C3 C4 -52.2(5) no
C1 Mo1 C4 C3 80.0(3) no
C1 Mo1 C4 C5 -38.0(3) no
C2 Mo1 C4 C3 37.5(3) no
C2 Mo1 C4 C5 -80.5(3) no
C3 Mo1 C4 C5 -118.0(4) no
C5 Mo1 C4 C3 118.0(4) no
C6 Mo1 C4 C3 34.0(4) no
C6 Mo1 C4 C5 -84.1(3) no
C13 Mo1 C4 C3 -61.8(3) no
C13 Mo1 C4 C5 -179.8(3) no
C14 Mo1 C4 C3 -135.5(3) no
C14 Mo1 C4 C5 106.5(3) no
C15 Mo1 C4 C3 156.5(2) no
C15 Mo1 C4 C5 38.5(3) no
C1 Mo1 C5 C4 114.9(4) no
C2 Mo1 C5 C1 -37.8(3) no
C2 Mo1 C5 C4 77.1(3) no
C3 Mo1 C5 C1 -78.9(3) no
C3 Mo1 C5 C4 36.0(3) no
C4 Mo1 C5 C1 -114.9(4) no
C6 Mo1 C5 C1 12.6(4) no
C6 Mo1 C5 C4 127.5(3) no
C13 Mo1 C5 C1 -114.6(3) no
C13 Mo1 C5 C4 0.3(5) no
C14 Mo1 C5 C1 171.9(3) no
C14 Mo1 C5 C4 -73.2(3) no
C15 Mo1 C5 C1 94.8(3) no
C15 Mo1 C5 C4 -150.3(3) no
C1 Mo1 C6 C7 130.8(2) no
C2 Mo1 C6 C7 165.4(3) no
C3 Mo1 C6 C7 -171.9(2) no
C4 Mo1 C6 C7 168.5(2) no
C5 Mo1 C6 C7 123.5(3) no
C13 Mo1 C6 C7 -81.0(2) no
C14 Mo1 C6 C7 -26.5(3) no
C15 Mo1 C6 C7 31.1(2) no
Mo1 C1 C2 C3 65.1(4) no
C5 C1 C2 Mo1 -66.3(4) no
C5 C1 C2 C3 -1.2(6) no
Mo1 C1 C5 C4 -65.0(4) no
C2 C1 C5 Mo1 66.2(4) no
C2 C1 C5 C4 1.3(6) no
Mo1 C2 C3 C4 63.3(4) no
C1 C2 C3 Mo1 -62.6(4) no
C1 C2 C3 C4 0.6(6) no
Mo1 C3 C4 C5 62.9(4) no
C2 C3 C4 Mo1 -62.8(4) no
C2 C3 C4 C5 0.1(6) no
Mo1 C4 C5 C1 63.2(4) no
C3 C4 C5 Mo1 -64.1(4) no
C3 C4 C5 C1 -0.9(6) no
Mo1 C6 C7 C8 -97.7(3) no
Mo1 C6 C7 C12 84.8(3) no
C6 C7 C8 C9 -179.8(2) no
C6 C7 C8 C16 -4.4(4) no
C12 C7 C8 C9 -2.1(4) no
C12 C7 C8 C16 173.2(2) no
C6 C7 C12 C11 178.7(2) no
C8 C7 C12 C11 0.9(4) no
C7 C8 C9 C10 1.5(4) no
C16 C8 C9 C10 -174.0(3) no
C7 C8 C16 F1 52.5(4) no
C7 C8 C16 F2 -68.1(3) no
C7 C8 C16 F3 173.1(2) no
C9 C8 C16 F1 -132.0(3) no
C9 C8 C16 F2 107.4(3) no
C9 C8 C16 F3 -11.4(3) no
C8 C9 C10 C11 0.4(4) no
C9 C10 C11 C12 -1.6(4) no
C10 C11 C12 C7 1.0(4) no
